data_4305563
loop_
_publ_author_name
'M. Carla Aragoni'
'Massimiliano Arca'
'Andrea Bencini'
'Silvia Biagini'
'Alexander J. Blake'
'Claudia Caltagirone'
'Francesco Demartin'
'Greta De Filippo'
'Francesco A. Devillanova'
'Alessandra Garau'
'Karsten Gloe'
'Francesco Isaia'
'Vito Lippolis'
'Barbara Valtancoli'
'Marco Wenzel'

_publ_section_title
;
Interaction of Mixed-Donor Macrocycles Containing the 1,10-Phenanthroline
Subunit with Selected Transition and Post-Transition Metal Ions: Metal Ion
Recognition in Competitive Liquid-Liquid Solvent Extraction of CuII,
ZnII, PbII, CdII, AgI, and HgII
;
_journal_name_full 'Inorganic Chemistry'
_journal_page_first 8391
_journal_page_last 8404
_journal_paper_doi 10.1021/ic800548p
_journal_volume 47
_journal_year 2008
_chemical_formula_sum 'C19 H21 Cd N5 O6 S2'
_chemical_formula_weight 591.93
_chemical_name_systematic
;
 ?
;
_space_group_IT_number 148
_symmetry_cell_setting trigonal
_symmetry_space_group_name_Hall '-R 3'
_symmetry_space_group_name_H-M 'R -3 :H'
_atom_sites_solution_hydrogens geom
_atom_sites_solution_primary direct
_atom_sites_solution_secondary difmap
_audit_creation_method SHELXL-97
_cell_angle_alpha 90.00
_cell_angle_beta 90.00
_cell_angle_gamma 120.00
_cell_formula_units_Z 18
_cell_length_a 41.363(8)
_cell_length_b 41.363(8)
_cell_length_c 8.056(2)
_cell_measurement_reflns_used 1024
_cell_measurement_temperature 294(2)
_cell_measurement_theta_max 25.56
_cell_measurement_theta_min 2.27
_cell_volume 11936(4)
_computing_structure_refinement 'SHELXL-97 (Sheldrick, 1997)'
_diffrn_ambient_temperature 294(2)
_diffrn_measured_fraction_theta_full 1.000
_diffrn_measured_fraction_theta_max 1.000
_diffrn_measurement_device_type 'Bruker SMART CCD diffractometer'
_diffrn_measurement_method omega
_diffrn_radiation_monochromator graphite
_diffrn_radiation_source 'fine-focus sealed tube'
_diffrn_radiation_type MoK\a
_diffrn_radiation_wavelength 0.71073
_diffrn_reflns_av_R_equivalents 0.0550
_diffrn_reflns_av_sigmaI/netI 0.0335
_diffrn_reflns_limit_h_max 51
_diffrn_reflns_limit_h_min -50
_diffrn_reflns_limit_k_max 50
_diffrn_reflns_limit_k_min -51
_diffrn_reflns_limit_l_max 9
_diffrn_reflns_limit_l_min -9
_diffrn_reflns_number 30361
_diffrn_reflns_theta_full 26.02
_diffrn_reflns_theta_max 26.02
_diffrn_reflns_theta_min 0.98
_exptl_absorpt_coefficient_mu 1.021
_exptl_absorpt_correction_T_max 1.000
_exptl_absorpt_correction_T_min 0.807
_exptl_absorpt_correction_type empirical
_exptl_absorpt_process_details SADABS
_exptl_crystal_colour 'light yellow'
_exptl_crystal_density_diffrn 1.482
_exptl_crystal_density_method 'not measured'
_exptl_crystal_description rhombohedron
_exptl_crystal_F_000 5364
_exptl_crystal_size_max 0.13
_exptl_crystal_size_mid 0.12
_exptl_crystal_size_min 0.12
_refine_diff_density_max 1.576
_refine_diff_density_min -2.398
_refine_diff_density_rms 0.274
_refine_ls_extinction_method none
_refine_ls_goodness_of_fit_ref 1.136
_refine_ls_hydrogen_treatment riding
_refine_ls_matrix_type full
_refine_ls_number_parameters 298
_refine_ls_number_reflns 5227
_refine_ls_number_restraints 0
_refine_ls_restrained_S_all 1.136
_refine_ls_R_factor_all 0.1021
_refine_ls_R_factor_gt 0.0869
_refine_ls_shift/su_max 0.000
_refine_ls_shift/su_mean 0.000
_refine_ls_structure_factor_coef Fsqd
_refine_ls_weighting_details 'calc w=1/[\s^2^(Fo^2^)+(0.1504P)^2^+135.2375P] where P=(Fo^2^+2Fc^2^)/3'
_refine_ls_weighting_scheme calc
_refine_ls_wR_factor_gt 0.2379
_refine_ls_wR_factor_ref 0.2493
_reflns_number_gt 4164
_reflns_number_total 5227
_reflns_threshold_expression >2sigma(I)
_cod_data_source_file ic800548p_si_001_2.cif
_cod_data_source_block '[Cd(L5)(NO3)2]'
_cod_original_sg_symbol_H-M 'R -3'
_cod_database_code 4305563

loop_
_symmetry_equiv_pos_as_xyz
'x, y, z'
'-y, x-y, z'
'-x+y, -x, z'
'x+2/3, y+1/3, z+1/3'
'-y+2/3, x-y+1/3, z+1/3'
'-x+y+2/3, -x+1/3, z+1/3'
'x+1/3, y+2/3, z+2/3'
'-y+1/3, x-y+2/3, z+2/3'
'-x+y+1/3, -x+2/3, z+2/3'
'-x, -y, -z'
'y, -x+y, -z'
'x-y, x, -z'
'-x+2/3, -y+1/3, -z+1/3'
'y+2/3, -x+y+1/3, -z+1/3'
'x-y+2/3, x+1/3, -z+1/3'
'-x+1/3, -y+2/3, -z+2/3'
'y+1/3, -x+y+2/3, -z+2/3'
'x-y+1/3, x+2/3, -z+2/3'

loop_
_atom_site_label
_atom_site_type_symbol
_atom_site_fract_x
_atom_site_fract_y
_atom_site_fract_z
_atom_site_U_iso_or_equiv
_atom_site_adp_type
_atom_site_occupancy
_atom_site_symmetry_multiplicity
_atom_site_calc_flag
_atom_site_refinement_flags
_atom_site_disorder_assembly
_atom_site_disorder_group
Cd Cd 0.238913(15) 0.039938(14) 0.51699(7) 0.0340(2) Uani 1 1 d . . .
S1 S 0.24060(7) -0.01287(6) 0.3271(3) 0.0499(6) Uani 1 1 d . . .
S2 S 0.18783(7) 0.05686(7) 0.6409(3) 0.0537(6) Uani 1 1 d . . .
O1 O 0.2020(2) -0.0135(2) 0.7050(11) 0.071(2) Uani 1 1 d . . .
O2 O 0.1510(2) -0.0611(3) 0.7698(13) 0.100(4) Uani 1 1 d . . .
O3 O 0.1572(3) -0.0327(3) 0.5364(12) 0.090(3) Uani 1 1 d . . .
O4 O 0.2708(2) 0.0584(2) 0.7832(11) 0.075(2) Uani 1 1 d . . .
O5 O 0.2867(3) 0.0221(2) 0.6692(10) 0.073(2) Uani 1 1 d . . .
O6 O 0.3093(3) 0.0463(3) 0.9020(11) 0.106(4) Uani 1 1 d . . .
N1 N 0.29699(17) 0.06942(17) 0.3658(8) 0.0319(13) Uani 1 1 d . . .
N2 N 0.26789(19) 0.10820(17) 0.5223(8) 0.0348(14) Uani 1 1 d . . .
N3 N 0.2006(2) 0.0369(2) 0.2650(10) 0.0502(18) Uani 1 1 d . . .
N4 N 0.1699(2) -0.0357(2) 0.6711(12) 0.058(2) Uani 1 1 d . . .
N5 N 0.2891(2) 0.0425(2) 0.7860(9) 0.0473(18) Uani 1 1 d . . .
C1 C 0.2900(3) 0.0088(3) 0.2936(12) 0.049(2) Uani 1 1 d . . .
H1A H 0.3003 -0.0002 0.3785 0.059 Uiso 1 1 calc R . .
H1B H 0.2940 0.0003 0.1874 0.059 Uiso 1 1 calc R . .
C2 C 0.3121(2) 0.0514(2) 0.2948(9) 0.0364(17) Uani 1 1 d . . .
C3 C 0.3471(2) 0.0692(3) 0.2203(11) 0.047(2) Uani 1 1 d . . .
H3 H 0.3567 0.0552 0.1725 0.057 Uiso 1 1 calc R . .
C4 C 0.3675(2) 0.1074(3) 0.2178(11) 0.048(2) Uani 1 1 d . . .
H4 H 0.3907 0.1196 0.1665 0.057 Uiso 1 1 calc R . .
C5 C 0.3530(2) 0.1277(2) 0.2929(10) 0.0394(18) Uani 1 1 d . . .
C6 C 0.3170(2) 0.10774(19) 0.3661(9) 0.0321(16) Uani 1 1 d . . .
C7 C 0.3018(2) 0.1278(2) 0.4484(9) 0.0329(16) Uani 1 1 d . . .
C8 C 0.3213(2) 0.1673(2) 0.4470(10) 0.0403(18) Uani 1 1 d . . .
C9 C 0.3571(2) 0.1864(2) 0.3688(11) 0.048(2) Uani 1 1 d . . .
H9 H 0.3704 0.2124 0.3680 0.057 Uiso 1 1 calc R . .
C10 C 0.3718(2) 0.1679(3) 0.2979(11) 0.051(2) Uani 1 1 d . . .
H10 H 0.3952 0.1813 0.2490 0.061 Uiso 1 1 calc R . .
C11 C 0.3051(3) 0.1853(2) 0.5282(11) 0.049(2) Uani 1 1 d . . .
H11 H 0.3174 0.2113 0.5303 0.059 Uiso 1 1 calc R . .
C12 C 0.2719(3) 0.1658(2) 0.6034(12) 0.050(2) Uani 1 1 d . . .
H12 H 0.2609 0.1779 0.6555 0.060 Uiso 1 1 calc R . .
C13 C 0.2539(3) 0.1259(2) 0.6015(10) 0.0425(19) Uani 1 1 d . . .
C14 C 0.2180(3) 0.1047(3) 0.6970(13) 0.055(2) Uani 1 1 d . . .
H14A H 0.2041 0.1177 0.6846 0.066 Uiso 1 1 calc R . .
H14B H 0.2241 0.1055 0.8137 0.066 Uiso 1 1 calc R . .
C15 C 0.1689(3) 0.0624(3) 0.4471(13) 0.059(3) Uani 1 1 d . . .
H15A H 0.1445 0.0594 0.4675 0.071 Uiso 1 1 calc R . .
H15B H 0.1849 0.0875 0.4053 0.071 Uiso 1 1 calc R . .
C16 C 0.1655(3) 0.0346(3) 0.3167(14) 0.061(3) Uani 1 1 d . . .
H16A H 0.1490 0.0097 0.3588 0.074 Uiso 1 1 calc R . .
H16B H 0.1537 0.0380 0.2194 0.074 Uiso 1 1 calc R . .
C17 C 0.1924(3) 0.0031(3) 0.1659(13) 0.059(3) Uani 1 1 d . . .
H17A H 0.1734 -0.0188 0.2229 0.071 Uiso 1 1 calc R . .
H17B H 0.1823 0.0045 0.0593 0.071 Uiso 1 1 calc R . .
C18 C 0.2255(3) -0.0014(4) 0.1374(14) 0.069(3) Uani 1 1 d . . .
H18A H 0.2457 0.0216 0.0924 0.083 Uiso 1 1 calc R . .
H18B H 0.2192 -0.0211 0.0566 0.083 Uiso 1 1 calc R . .
C19 C 0.2224(3) 0.0711(3) 0.1679(14) 0.068(3) Uani 1 1 d . . .
H19A H 0.2067 0.0731 0.0858 0.081 Uiso 1 1 calc R . .
H19B H 0.2427 0.0702 0.1140 0.081 Uiso 1 1 calc R . .
H19C H 0.2322 0.0924 0.2404 0.081 Uiso 1 1 calc R . .

loop_
_atom_site_aniso_label
_atom_site_aniso_U_11
_atom_site_aniso_U_22
_atom_site_aniso_U_33
_atom_site_aniso_U_23
_atom_site_aniso_U_13
_atom_site_aniso_U_12
Cd 0.0362(4) 0.0264(3) 0.0371(4) 0.0038(2) 0.0025(2) 0.0141(2)
S1 0.0520(13) 0.0294(10) 0.0629(14) -0.0040(9) -0.0023(11) 0.0162(9)
S2 0.0538(13) 0.0539(13) 0.0580(14) 0.0125(11) 0.0196(11) 0.0304(11)
O1 0.053(4) 0.054(4) 0.088(6) 0.019(4) -0.008(4) 0.015(4)
O2 0.056(5) 0.090(6) 0.133(8) 0.075(6) 0.016(5) 0.019(4)
O3 0.099(7) 0.075(6) 0.079(6) 0.004(5) -0.033(5) 0.030(5)
O4 0.078(5) 0.055(4) 0.088(6) -0.007(4) -0.020(4) 0.030(4)
O5 0.090(6) 0.063(5) 0.058(5) 0.000(4) -0.006(4) 0.032(4)
O6 0.116(8) 0.123(8) 0.066(6) -0.001(5) -0.050(6) 0.049(7)
N1 0.032(3) 0.028(3) 0.035(3) 0.002(2) 0.003(3) 0.015(3)
N2 0.042(4) 0.028(3) 0.032(3) 0.004(3) 0.000(3) 0.016(3)
N3 0.051(4) 0.046(4) 0.049(4) 0.008(3) -0.002(4) 0.020(4)
N4 0.061(5) 0.034(4) 0.074(6) 0.005(4) -0.014(4) 0.021(4)
N5 0.049(4) 0.037(4) 0.038(4) 0.008(3) -0.014(3) 0.008(3)
C1 0.057(5) 0.048(5) 0.056(5) -0.007(4) -0.003(4) 0.037(5)
C2 0.041(4) 0.042(4) 0.031(4) -0.006(3) -0.008(3) 0.024(4)
C3 0.044(5) 0.073(6) 0.039(4) -0.006(4) -0.005(4) 0.039(5)
C4 0.025(4) 0.072(6) 0.036(4) 0.002(4) -0.001(3) 0.017(4)
C5 0.034(4) 0.040(4) 0.038(4) 0.007(3) -0.003(3) 0.014(3)
C6 0.036(4) 0.024(3) 0.028(4) 0.002(3) -0.007(3) 0.008(3)
C7 0.040(4) 0.025(3) 0.028(4) 0.001(3) -0.007(3) 0.013(3)
C8 0.047(5) 0.025(4) 0.041(4) 0.002(3) -0.011(4) 0.012(3)
C9 0.041(5) 0.031(4) 0.051(5) 0.010(4) -0.010(4) 0.004(4)
C10 0.031(4) 0.052(5) 0.046(5) 0.013(4) 0.001(4) 0.002(4)
C11 0.075(6) 0.022(4) 0.051(5) -0.001(3) -0.010(5) 0.024(4)
C12 0.076(7) 0.035(4) 0.052(5) -0.001(4) -0.001(5) 0.037(5)
C13 0.058(5) 0.042(4) 0.034(4) 0.006(3) -0.001(4) 0.030(4)
C14 0.068(6) 0.053(5) 0.052(5) -0.003(4) 0.009(5) 0.036(5)
C15 0.059(6) 0.070(7) 0.065(6) 0.008(5) -0.001(5) 0.045(5)
C16 0.045(5) 0.072(7) 0.066(6) 0.009(5) -0.009(5) 0.029(5)
C17 0.057(6) 0.061(6) 0.046(5) -0.011(5) -0.018(4) 0.019(5)
C18 0.072(7) 0.078(8) 0.061(7) -0.032(6) -0.019(6) 0.039(6)
C19 0.075(7) 0.061(6) 0.057(6) 0.018(5) -0.001(5) 0.027(6)

loop_
_atom_type_symbol
_atom_type_description
_atom_type_scat_dispersion_real
_atom_type_scat_dispersion_imag
_atom_type_scat_source
Cd Cd -0.8075 1.2024 'International Tables Vol C Tables 4.2.6.8 and 6.1.1.4'
S S 0.1246 0.1234 'International Tables Vol C Tables 4.2.6.8 and 6.1.1.4'
O O 0.0106 0.0060 'International Tables Vol C Tables 4.2.6.8 and 6.1.1.4'
N N 0.0061 0.0033 'International Tables Vol C Tables 4.2.6.8 and 6.1.1.4'
C C 0.0033 0.0016 'International Tables Vol C Tables 4.2.6.8 and 6.1.1.4'
H H 0.0000 0.0000 'International Tables Vol C Tables 4.2.6.8 and 6.1.1.4'

loop_
_geom_angle_atom_site_label_1
_geom_angle_atom_site_label_2
_geom_angle_atom_site_label_3
_geom_angle
_geom_angle_site_symmetry_1
_geom_angle_site_symmetry_3
_geom_angle_publ_flag
N1 Cd O4 92.3(3) . . ?
N1 Cd N2 68.7(2) . . ?
O4 Cd N2 75.4(2) . . ?
N1 Cd O1 140.7(2) . . ?
O4 Cd O1 74.7(3) . . ?
N2 Cd O1 138.1(3) . . ?
N1 Cd N3 93.5(2) . . ?
O4 Cd N3 161.3(3) . . ?
N2 Cd N3 90.3(2) . . ?
O1 Cd N3 110.7(2) . . ?
N1 Cd S1 72.56(15) . . ?
O4 Cd S1 121.7(2) . . ?
N2 Cd S1 138.26(16) . . ?
O1 Cd S1 83.0(2) . . ?
N3 Cd S1 76.99(19) . . ?
N1 Cd S2 139.41(15) . . ?
O4 Cd S2 88.0(2) . . ?
N2 Cd S2 72.17(17) . . ?
O1 Cd S2 78.1(2) . . ?
N3 Cd S2 76.1(2) . . ?
S1 Cd S2 138.87(8) . . ?
C1 S1 C18 101.5(5) . . ?
C1 S1 Cd 99.5(3) . . ?
C18 S1 Cd 96.6(4) . . ?
C14 S2 C15 100.6(5) . . ?
C14 S2 Cd 100.1(3) . . ?
C15 S2 Cd 99.0(3) . . ?
N4 O1 Cd 119.4(6) . . ?
N5 O4 Cd 103.4(6) . . ?
C2 N1 C6 118.0(7) . . ?
C2 N1 Cd 124.5(5) . . ?
C6 N1 Cd 117.2(5) . . ?
C13 N2 C7 119.6(7) . . ?
C13 N2 Cd 123.7(5) . . ?
C7 N2 Cd 116.4(5) . . ?
C16 N3 C19 109.0(8) . . ?
C16 N3 C17 109.7(8) . . ?
C19 N3 C17 111.0(8) . . ?
C16 N3 Cd 110.5(6) . . ?
C19 N3 Cd 108.0(6) . . ?
C17 N3 Cd 108.5(6) . . ?
O1 N4 O2 119.2(9) . . ?
O1 N4 O3 118.9(9) . . ?
O2 N4 O3 121.9(9) . . ?
O6 N5 O4 121.1(10) . . ?
O6 N5 O5 119.4(10) . . ?
O4 N5 O5 119.5(8) . . ?
C2 C1 S1 116.8(6) . . ?
N1 C2 C3 123.4(8) . . ?
N1 C2 C1 118.4(7) . . ?
C3 C2 C1 118.2(8) . . ?
C4 C3 C2 119.6(8) . . ?
C3 C4 C5 119.3(8) . . ?
C4 C5 C6 118.1(8) . . ?
C4 C5 C10 124.2(8) . . ?
C6 C5 C10 117.7(8) . . ?
N1 C6 C5 121.6(7) . . ?
N1 C6 C7 118.9(7) . . ?
C5 C6 C7 119.5(7) . . ?
N2 C7 C8 121.2(7) . . ?
N2 C7 C6 118.6(6) . . ?
C8 C7 C6 120.1(7) . . ?
C11 C8 C7 117.6(8) . . ?
C11 C8 C9 123.8(8) . . ?
C7 C8 C9 118.5(8) . . ?
C10 C9 C8 121.2(8) . . ?
C9 C10 C5 122.8(8) . . ?
C12 C11 C8 121.0(7) . . ?
C11 C12 C13 118.3(8) . . ?
N2 C13 C12 122.1(8) . . ?
N2 C13 C14 120.6(8) . . ?
C12 C13 C14 117.3(8) . . ?
C13 C14 S2 117.0(7) . . ?
C16 C15 S2 112.6(7) . . ?
N3 C16 C15 115.8(9) . . ?
C18 C17 N3 114.1(8) . . ?
C17 C18 S1 111.4(8) . . ?

loop_
_geom_bond_atom_site_label_1
_geom_bond_atom_site_label_2
_geom_bond_distance
_geom_bond_site_symmetry_2
_geom_bond_publ_flag
Cd N1 2.411(6) . ?
Cd O4 2.431(8) . ?
Cd N2 2.455(6) . ?
Cd O1 2.478(7) . ?
Cd N3 2.540(8) . ?
Cd S1 2.696(2) . ?
Cd S2 2.725(2) . ?
S1 C1 1.794(10) . ?
S1 C18 1.803(12) . ?
S2 C14 1.790(10) . ?
S2 C15 1.812(10) . ?
O1 N4 1.208(11) . ?
O2 N4 1.236(11) . ?
O3 N4 1.239(11) . ?
O4 N5 1.228(11) . ?
O5 N5 1.234(11) . ?
O6 N5 1.210(10) . ?
N1 C2 1.321(10) . ?
N1 C6 1.373(9) . ?
N2 C13 1.303(11) . ?
N2 C7 1.356(10) . ?
N3 C16 1.466(13) . ?
N3 C19 1.467(12) . ?
N3 C17 1.493(13) . ?
C1 C2 1.527(12) . ?
C2 C3 1.390(12) . ?
C3 C4 1.370(14) . ?
C4 C5 1.393(13) . ?
C5 C6 1.419(11) . ?
C5 C10 1.439(12) . ?
C6 C7 1.433(11) . ?
C7 C8 1.415(10) . ?
C8 C11 1.391(13) . ?
C8 C9 1.430(13) . ?
C9 C10 1.321(14) . ?
C11 C12 1.338(14) . ?
C12 C13 1.435(12) . ?
C13 C14 1.506(13) . ?
C15 C16 1.511(16) . ?
C17 C18 1.489(16) . ?
